data_4305731
loop_
_publ_author_name
'Diane A. Kanas'
'Stephen J. Geier'
'Christopher M. Vogels'
'Andreas Decken'
'Stephen A. Westcott'

_publ_contact_author_address
;Department of Chemistry
University of New Brunswick
Fredericton, NB
E3B 6E2
Canada
;
_publ_contact_author_email adecken@unb.ca
_publ_contact_author_fax '(506) 453-4981'
_publ_contact_author_name 'Andreas Decken'
_publ_contact_author_phone '(506) 453-4875'
_publ_section_title
;
Synthesis, Characterization, and Reactivity of Rhodium(I) Acetylacetonato
Complexes Containing Pyridinecarboxaldimine Ligands
;
_journal_name_full 'Inorganic Chemistry'
_journal_page_first 8727
_journal_page_last 8735
_journal_paper_doi 10.1021/ic800703n
_journal_volume 47
_journal_year 2008
_chemical_formula_moiety 'C26 H22 B N2 O4 Rh'
_chemical_formula_sum 'C26 H22 B N2 O4 Rh'
_chemical_formula_weight 540.18
_space_group_IT_number 14
_symmetry_cell_setting monoclinic
_symmetry_Int_Tables_number 14
_symmetry_space_group_name_Hall '-P 2ybc'
_symmetry_space_group_name_H-M 'P 1 21/c 1'
_atom_sites_solution_hydrogens geom
_atom_sites_solution_primary direct
_atom_sites_solution_secondary difmap
_audit_creation_method SHELXL-97
_cell_angle_alpha 90.00
_cell_angle_beta 94.561(6)
_cell_angle_gamma 90.00
_cell_formula_units_Z 4
_cell_length_a 11.245(4)
_cell_length_b 15.187(6)
_cell_length_c 13.529(5)
_cell_measurement_reflns_used 7511
_cell_measurement_temperature 173(1)
_cell_measurement_theta_max 28.30
_cell_measurement_theta_min 2.26
_cell_volume 2303.1(15)
_computing_cell_refinement 'Bruker SMART'
_computing_data_collection 'Bruker SMART'
_computing_data_reduction 'Bruker SAINT'
_computing_molecular_graphics 'Bruker SHELXTL (Sheldrick, 2008)'
_computing_publication_material 'Bruker SHELXTL (Sheldrick, 2008)'
_computing_structure_refinement 'SHELXL-97 (Sheldrick, 2008)'
_computing_structure_solution 'SHELXS-97 (Sheldrick, 2008)'
_diffrn_ambient_temperature 173(1)
_diffrn_measured_fraction_theta_full 1.000
_diffrn_measured_fraction_theta_max 0.979
_diffrn_measurement_device_type 'Bruker AXS SMART1000/P4'
_diffrn_measurement_method 'phi and omega scans'
_diffrn_radiation_monochromator graphite
_diffrn_radiation_probe x-ray
_diffrn_radiation_type MoK\a
_diffrn_radiation_wavelength 0.71073
_diffrn_reflns_av_R_equivalents 0.0494
_diffrn_reflns_av_sigmaI/netI 0.0562
_diffrn_reflns_limit_h_max 14
_diffrn_reflns_limit_h_min -13
_diffrn_reflns_limit_k_max 17
_diffrn_reflns_limit_k_min -19
_diffrn_reflns_limit_l_max 17
_diffrn_reflns_limit_l_min -17
_diffrn_reflns_number 15610
_diffrn_reflns_theta_full 25.00
_diffrn_reflns_theta_max 27.50
_diffrn_reflns_theta_min 1.82
_diffrn_source 'fine-focus sealed tube'
_diffrn_source_type K760
_diffrn_standards_decay_% 0
_diffrn_standards_interval_count 0
_diffrn_standards_interval_time 0
_diffrn_standards_number 0
_exptl_absorpt_coefficient_mu 0.778
_exptl_absorpt_correction_T_max 0.9621
_exptl_absorpt_correction_T_min 0.8600
_exptl_absorpt_correction_type multi-scan
_exptl_absorpt_process_details 'SADABS (Sheldrick, 2004)'
_exptl_crystal_colour Black
_exptl_crystal_density_diffrn 1.558
_exptl_crystal_density_method 'not measured'
_exptl_crystal_description Parallelepiped
_exptl_crystal_F_000 1096
_exptl_crystal_size_max 0.20
_exptl_crystal_size_mid 0.20
_exptl_crystal_size_min 0.05
_refine_diff_density_max 1.315
_refine_diff_density_min -0.390
_refine_diff_density_rms 0.100
_refine_ls_extinction_method none
_refine_ls_goodness_of_fit_ref 1.135
_refine_ls_hydrogen_treatment constr
_refine_ls_matrix_type full
_refine_ls_number_parameters 309
_refine_ls_number_reflns 5178
_refine_ls_number_restraints 0
_refine_ls_restrained_S_all 1.135
_refine_ls_R_factor_all 0.0692
_refine_ls_R_factor_gt 0.0378
_refine_ls_shift/su_max 0.001
_refine_ls_shift/su_mean 0.000
_refine_ls_structure_factor_coef Fsqd
_refine_ls_weighting_details 'calc w=1/[\s^2^(Fo^2^)+(0.0388P)^2^+2.1165P] where P=(Fo^2^+2Fc^2^)/3'
_refine_ls_weighting_scheme calc
_refine_ls_wR_factor_gt 0.0864
_refine_ls_wR_factor_ref 0.1060
_reflns_number_gt 3757
_reflns_number_total 5178
_reflns_threshold_expression 'I > 2\s(I)'
_cod_data_source_file ic800703n_si_001_4.cif
_cod_data_source_block sw070301
_cod_original_cell_volume 2303.0(15)
_cod_original_sg_symbol_Hall '-P 2ybc '
_cod_original_sg_symbol_H-M 'P 21/c'
_cod_database_code 4305731

loop_
_symmetry_equiv_pos_as_xyz
'x, y, z'
'-x, y+1/2, -z+1/2'
'-x, -y, -z'
'x, -y-1/2, z-1/2'

loop_
_atom_site_label
_atom_site_type_symbol
_atom_site_fract_x
_atom_site_fract_y
_atom_site_fract_z
_atom_site_U_iso_or_equiv
_atom_site_adp_type
_atom_site_occupancy
_atom_site_symmetry_multiplicity
_atom_site_calc_flag
_atom_site_refinement_flags
_atom_site_disorder_assembly
_atom_site_disorder_group
Rh1 Rh 0.54594(3) 0.214735(19) 0.03365(2) 0.02405(10) Uani 1 1 d . . .
O1 O 0.2874(2) 0.31354(17) -0.02361(19) 0.0285(6) Uani 1 1 d . . .
O2 O 0.4247(2) 0.41677(17) 0.04979(19) 0.0310(6) Uani 1 1 d . . .
O3 O 0.2520(2) 0.37417(17) 0.14085(19) 0.0325(6) Uani 1 1 d . . .
O4 O 0.2232(2) 0.46798(17) 0.00233(19) 0.0313(6) Uani 1 1 d . . .
N1 N 0.6791(3) 0.1511(2) 0.1078(2) 0.0264(7) Uani 1 1 d . . .
N2 N 0.4611(3) 0.1538(2) 0.1389(2) 0.0260(7) Uani 1 1 d . . .
B1 B 0.2941(4) 0.3935(3) 0.0424(3) 0.0287(10) Uani 1 1 d . . .
C1 C 0.6525(4) 0.0997(3) 0.1813(3) 0.0297(8) Uani 1 1 d . . .
H1 H 0.7109 0.0666 0.2199 0.036 Uiso 1 1 calc R . .
C2 C 0.5288(4) 0.0978(3) 0.1984(3) 0.0289(8) Uani 1 1 d . . .
C3 C 0.4785(4) 0.0453(3) 0.2699(3) 0.0367(10) Uani 1 1 d . . .
H3 H 0.5269 0.0050 0.3089 0.044 Uiso 1 1 calc R . .
C4 C 0.3594(4) 0.0526(3) 0.2829(3) 0.0372(10) Uani 1 1 d . . .
H4 H 0.3236 0.0170 0.3300 0.045 Uiso 1 1 calc R . .
C5 C 0.2917(4) 0.1136(3) 0.2254(3) 0.0354(10) Uani 1 1 d . . .
H5 H 0.2097 0.1217 0.2353 0.042 Uiso 1 1 calc R . .
C6 C 0.3437(3) 0.1618(3) 0.1546(3) 0.0303(9) Uani 1 1 d . . .
H6 H 0.2959 0.2022 0.1152 0.036 Uiso 1 1 calc R . .
C7 C 0.8008(3) 0.1603(2) 0.0838(3) 0.0262(8) Uani 1 1 d . . .
C8 C 0.8711(4) 0.2287(2) 0.1270(3) 0.0291(9) Uani 1 1 d . . .
C9 C 0.9853(4) 0.2392(3) 0.0957(3) 0.0357(10) Uani 1 1 d . . .
H9 H 1.0353 0.2843 0.1244 0.043 Uiso 1 1 calc R . .
C10 C 1.0276(4) 0.1854(3) 0.0238(3) 0.0409(11) Uani 1 1 d . . .
H10 H 1.1050 0.1945 0.0022 0.049 Uiso 1 1 calc R . .
C11 C 0.9566(4) 0.1185(3) -0.0160(3) 0.0425(11) Uani 1 1 d . . .
H11 H 0.9866 0.0810 -0.0645 0.051 Uiso 1 1 calc R . .
C12 C 0.8428(4) 0.1042(3) 0.0125(3) 0.0333(9) Uani 1 1 d . . .
C13 C 0.8256(4) 0.2886(3) 0.2041(3) 0.0441(11) Uani 1 1 d . . .
H13A H 0.8433 0.2628 0.2700 0.066 Uiso 1 1 calc R . .
H13B H 0.7392 0.2959 0.1913 0.066 Uiso 1 1 calc R . .
H13C H 0.8647 0.3461 0.2012 0.066 Uiso 1 1 calc R . .
C14 C 0.7668(4) 0.0304(3) -0.0310(4) 0.0516(13) Uani 1 1 d . . .
H14A H 0.8054 0.0039 -0.0863 0.077 Uiso 1 1 calc R . .
H14B H 0.6884 0.0534 -0.0551 0.077 Uiso 1 1 calc R . .
H14C H 0.7571 -0.0144 0.0199 0.077 Uiso 1 1 calc R . .
C15 C 0.3980(3) 0.2965(2) -0.0490(3) 0.0253(8) Uani 1 1 d . . .
C16 C 0.4319(4) 0.2310(2) -0.1146(3) 0.0294(9) Uani 1 1 d . . .
H16 H 0.3747 0.1843 -0.1398 0.035 Uiso 1 1 calc R . .
C17 C 0.5540(4) 0.2268(3) -0.1318(3) 0.0323(9) Uani 1 1 d . . .
H17 H 0.5839 0.1762 -0.1699 0.039 Uiso 1 1 calc R . .
C18 C 0.6363(4) 0.2844(3) -0.0815(3) 0.0330(9) Uani 1 1 d . . .
H18 H 0.7234 0.2735 -0.0863 0.040 Uiso 1 1 calc R . .
C19 C 0.6017(3) 0.3537(3) -0.0188(3) 0.0304(9) Uani 1 1 d . . .
H19 H 0.6622 0.3899 0.0212 0.037 Uiso 1 1 calc R . .
C20 C 0.4805(3) 0.3590(2) -0.0041(3) 0.0256(8) Uani 1 1 d . . .
C21 C 0.1719(3) 0.4389(3) 0.1579(3) 0.0291(9) Uani 1 1 d . . .
C22 C 0.1109(4) 0.4520(3) 0.2413(3) 0.0342(9) Uani 1 1 d . . .
H22 H 0.1203 0.4132 0.2965 0.041 Uiso 1 1 calc R . .
C23 C 0.0352(4) 0.5244(3) 0.2414(3) 0.0408(11) Uani 1 1 d . . .
H23 H -0.0085 0.5349 0.2975 0.049 Uiso 1 1 calc R . .
C24 C 0.0220(4) 0.5812(3) 0.1617(3) 0.0412(11) Uani 1 1 d . . .
H24 H -0.0296 0.6305 0.1646 0.049 Uiso 1 1 calc R . .
C25 C 0.0829(4) 0.5677(3) 0.0770(3) 0.0357(9) Uani 1 1 d . . .
H25 H 0.0738 0.6068 0.0220 0.043 Uiso 1 1 calc R . .
C26 C 0.1568(3) 0.4956(3) 0.0763(3) 0.0302(9) Uani 1 1 d . . .

loop_
_atom_site_aniso_label
_atom_site_aniso_U_11
_atom_site_aniso_U_22
_atom_site_aniso_U_33
_atom_site_aniso_U_23
_atom_site_aniso_U_13
_atom_site_aniso_U_12
Rh1 0.02210(16) 0.02623(16) 0.02439(15) 0.00243(12) 0.00540(10) 0.00017(14)
O1 0.0221(14) 0.0280(14) 0.0358(14) -0.0034(11) 0.0050(11) -0.0018(11)
O2 0.0271(15) 0.0277(14) 0.0388(15) -0.0089(11) 0.0072(12) -0.0028(12)
O3 0.0329(16) 0.0302(15) 0.0354(14) 0.0016(11) 0.0088(12) 0.0023(12)
O4 0.0333(16) 0.0287(15) 0.0333(14) 0.0005(11) 0.0118(12) 0.0037(12)
N1 0.0232(16) 0.0269(17) 0.0291(16) -0.0010(13) 0.0016(13) -0.0015(14)
N2 0.0283(17) 0.0280(17) 0.0217(15) 0.0004(12) 0.0029(13) -0.0034(14)
B1 0.027(2) 0.028(2) 0.032(2) -0.0010(18) 0.0088(19) -0.0004(19)
C1 0.029(2) 0.029(2) 0.0298(19) 0.0023(16) 0.0002(16) 0.0043(17)
C2 0.030(2) 0.030(2) 0.0256(18) -0.0012(15) -0.0007(16) -0.0056(17)
C3 0.050(3) 0.034(2) 0.025(2) 0.0039(16) -0.0014(18) -0.009(2)
C4 0.045(3) 0.041(2) 0.027(2) 0.0001(17) 0.0110(19) -0.016(2)
C5 0.033(2) 0.045(3) 0.030(2) -0.0062(18) 0.0104(18) -0.0122(19)
C6 0.026(2) 0.035(2) 0.0295(19) -0.0042(16) 0.0031(16) -0.0059(17)
C7 0.023(2) 0.028(2) 0.0270(18) 0.0044(15) 0.0010(15) 0.0029(16)
C8 0.029(2) 0.029(2) 0.0298(19) 0.0038(15) 0.0023(16) -0.0019(17)
C9 0.030(2) 0.034(2) 0.042(2) 0.0061(18) -0.0004(19) -0.0075(18)
C10 0.026(2) 0.053(3) 0.045(3) 0.006(2) 0.010(2) 0.002(2)
C11 0.031(2) 0.055(3) 0.042(2) -0.008(2) 0.009(2) 0.012(2)
C12 0.029(2) 0.035(2) 0.036(2) -0.0066(17) 0.0015(17) 0.0080(18)
C13 0.045(3) 0.044(3) 0.044(2) -0.013(2) 0.007(2) -0.007(2)
C14 0.042(3) 0.048(3) 0.064(3) -0.025(2) 0.002(2) 0.005(2)
C15 0.0217(19) 0.028(2) 0.0262(17) 0.0021(15) 0.0024(14) -0.0004(16)
C16 0.036(2) 0.029(2) 0.0235(18) 0.0012(14) 0.0008(16) 0.0007(17)
C17 0.040(2) 0.032(2) 0.0264(19) 0.0020(16) 0.0101(17) 0.0070(19)
C18 0.027(2) 0.038(2) 0.036(2) 0.0138(18) 0.0130(17) 0.0050(19)
C19 0.027(2) 0.033(2) 0.032(2) 0.0074(16) 0.0042(17) -0.0045(18)
C20 0.023(2) 0.025(2) 0.0283(18) 0.0025(15) 0.0019(15) -0.0022(16)
C21 0.023(2) 0.029(2) 0.036(2) -0.0046(16) 0.0043(16) -0.0056(16)
C22 0.030(2) 0.040(2) 0.033(2) -0.0028(17) 0.0082(18) -0.0093(19)
C23 0.032(2) 0.050(3) 0.042(2) -0.012(2) 0.014(2) -0.006(2)
C24 0.032(2) 0.039(3) 0.054(3) -0.014(2) 0.012(2) 0.005(2)
C25 0.033(2) 0.031(2) 0.043(2) -0.0005(18) 0.0027(19) 0.0024(19)
C26 0.026(2) 0.031(2) 0.034(2) -0.0038(16) 0.0040(17) -0.0055(17)

loop_
_atom_type_symbol
_atom_type_description
_atom_type_scat_dispersion_real
_atom_type_scat_dispersion_imag
_atom_type_scat_source
C C 0.0033 0.0016 'International Tables Vol C Tables 4.2.6.8 and 6.1.1.4'
H H 0.0000 0.0000 'International Tables Vol C Tables 4.2.6.8 and 6.1.1.4'
B B 0.0013 0.0007 'International Tables Vol C Tables 4.2.6.8 and 6.1.1.4'
N N 0.0061 0.0033 'International Tables Vol C Tables 4.2.6.8 and 6.1.1.4'
O O 0.0106 0.0060 'International Tables Vol C Tables 4.2.6.8 and 6.1.1.4'
Rh Rh -1.1178 0.9187 'International Tables Vol C Tables 4.2.6.8 and 6.1.1.4'

loop_
_geom_angle_atom_site_label_1
_geom_angle_atom_site_label_2
_geom_angle_atom_site_label_3
_geom_angle
_geom_angle_site_symmetry_1
_geom_angle_site_symmetry_3
_geom_angle_publ_flag
N1 Rh1 N2 78.39(13) . . ?
N1 Rh1 C18 102.69(14) . . ?
N2 Rh1 C18 178.61(14) . . ?
N1 Rh1 C17 116.91(13) . . ?
N2 Rh1 C17 143.39(14) . . ?
C18 Rh1 C17 36.84(15) . . ?
N1 Rh1 C15 176.37(13) . . ?
N2 Rh1 C15 103.21(13) . . ?
C18 Rh1 C15 75.66(14) . . ?
C17 Rh1 C15 63.71(13) . . ?
N1 Rh1 C16 146.74(13) . . ?
N2 Rh1 C16 113.86(13) . . ?
C18 Rh1 C16 65.70(15) . . ?
C17 Rh1 C16 36.06(14) . . ?
C15 Rh1 C16 35.58(13) . . ?
N1 Rh1 C19 112.63(13) . . ?
N2 Rh1 C19 142.23(13) . . ?
C18 Rh1 C19 36.57(14) . . ?
C17 Rh1 C19 65.82(14) . . ?
C15 Rh1 C19 64.11(13) . . ?
C16 Rh1 C19 77.42(14) . . ?
N1 Rh1 C20 140.60(13) . . ?
N2 Rh1 C20 115.22(12) . . ?
C18 Rh1 C20 63.40(13) . . ?
C17 Rh1 C20 75.23(13) . . ?
C15 Rh1 C20 35.76(13) . . ?
C16 Rh1 C20 64.45(13) . . ?
C19 Rh1 C20 34.65(13) . . ?
C15 O1 B1 107.7(3) . . ?
C20 O2 B1 108.0(3) . . ?
C21 O3 B1 105.8(3) . . ?
C26 O4 B1 106.3(3) . . ?
C1 N1 C7 120.4(3) . . ?
C1 N1 Rh1 117.5(3) . . ?
C7 N1 Rh1 122.1(2) . . ?
C6 N2 C2 117.9(3) . . ?
C6 N2 Rh1 126.4(3) . . ?
C2 N2 Rh1 115.7(2) . . ?
O4 B1 O3 106.4(3) . . ?
O4 B1 O1 113.8(3) . . ?
O3 B1 O1 111.7(3) . . ?
O4 B1 O2 110.0(3) . . ?
O3 B1 O2 111.5(3) . . ?
O1 B1 O2 103.4(3) . . ?
N1 C1 C2 114.6(3) . . ?
N1 C1 H1 122.7 . . ?
C2 C1 H1 122.7 . . ?
N2 C2 C3 121.7(4) . . ?
N2 C2 C1 113.4(3) . . ?
C3 C2 C1 124.9(4) . . ?
C4 C3 C2 119.5(4) . . ?
C4 C3 H3 120.3 . . ?
C2 C3 H3 120.3 . . ?
C3 C4 C5 118.6(4) . . ?
C3 C4 H4 120.7 . . ?
C5 C4 H4 120.7 . . ?
C6 C5 C4 119.9(4) . . ?
C6 C5 H5 120.0 . . ?
C4 C5 H5 120.0 . . ?
N2 C6 C5 122.3(4) . . ?
N2 C6 H6 118.9 . . ?
C5 C6 H6 118.9 . . ?
C12 C7 C8 121.8(3) . . ?
C12 C7 N1 118.5(3) . . ?
C8 C7 N1 119.6(3) . . ?
C9 C8 C7 117.4(4) . . ?
C9 C8 C13 121.0(4) . . ?
C7 C8 C13 121.6(3) . . ?
C10 C9 C8 121.5(4) . . ?
C10 C9 H9 119.2 . . ?
C8 C9 H9 119.2 . . ?
C11 C10 C9 119.4(4) . . ?
C11 C10 H10 120.3 . . ?
C9 C10 H10 120.3 . . ?
C10 C11 C12 121.8(4) . . ?
C10 C11 H11 119.1 . . ?
C12 C11 H11 119.1 . . ?
C11 C12 C7 118.0(4) . . ?
C11 C12 C14 121.2(4) . . ?
C7 C12 C14 120.9(4) . . ?
C8 C13 H13A 109.5 . . ?
C8 C13 H13B 109.5 . . ?
H13A C13 H13B 109.5 . . ?
C8 C13 H13C 109.5 . . ?
H13A C13 H13C 109.5 . . ?
H13B C13 H13C 109.5 . . ?
C12 C14 H14A 109.5 . . ?
C12 C14 H14B 109.5 . . ?
H14A C14 H14B 109.5 . . ?
C12 C14 H14C 109.5 . . ?
H14A C14 H14C 109.5 . . ?
H14B C14 H14C 109.5 . . ?
O1 C15 C16 127.0(3) . . ?
O1 C15 C20 110.3(3) . . ?
C16 C15 C20 122.6(3) . . ?
O1 C15 Rh1 129.1(2) . . ?
C16 C15 Rh1 72.7(2) . . ?
C20 C15 Rh1 74.4(2) . . ?
C15 C16 C17 116.9(4) . . ?
C15 C16 Rh1 71.8(2) . . ?
C17 C16 Rh1 70.0(2) . . ?
C15 C16 H16 121.3 . . ?
C17 C16 H16 121.3 . . ?
Rh1 C16 H16 121.3 . . ?
C18 C17 C16 120.2(3) . . ?
C18 C17 Rh1 69.4(2) . . ?
C16 C17 Rh1 74.0(2) . . ?
C18 C17 H17 119.4 . . ?
C16 C17 H17 119.4 . . ?
Rh1 C17 H17 119.4 . . ?
C17 C18 C19 123.1(4) . . ?
C17 C18 Rh1 73.8(2) . . ?
C19 C18 Rh1 76.7(2) . . ?
C17 C18 H18 118.4 . . ?
C19 C18 H18 118.4 . . ?
Rh1 C18 H18 118.4 . . ?
C20 C19 C18 116.3(4) . . ?
C20 C19 Rh1 73.7(2) . . ?
C18 C19 Rh1 66.7(2) . . ?
C20 C19 H19 121.4 . . ?
C18 C19 H19 121.4 . . ?
Rh1 C19 H19 121.4 . . ?
O2 C20 C19 128.7(4) . . ?
O2 C20 C15 110.6(3) . . ?
C19 C20 C15 120.7(3) . . ?
O2 C20 Rh1 130.4(2) . . ?
C19 C20 Rh1 71.6(2) . . ?
C15 C20 Rh1 69.8(2) . . ?
O3 C21 C22 128.2(4) . . ?
O3 C21 C26 110.5(3) . . ?
C22 C21 C26 121.3(4) . . ?
C21 C22 C23 117.3(4) . . ?
C21 C22 H22 121.4 . . ?
C23 C22 H22 121.4 . . ?
C24 C23 C22 121.5(4) . . ?
C24 C23 H23 119.3 . . ?
C22 C23 H23 119.3 . . ?
C23 C24 C25 121.4(4) . . ?
C23 C24 H24 119.3 . . ?
C25 C24 H24 119.3 . . ?
C26 C25 C24 117.2(4) . . ?
C26 C25 H25 121.4 . . ?
C24 C25 H25 121.4 . . ?
O4 C26 C25 128.1(4) . . ?
O4 C26 C21 110.5(3) . . ?
C25 C26 C21 121.4(4) . . ?

loop_
_geom_bond_atom_site_label_1
_geom_bond_atom_site_label_2
_geom_bond_distance
_geom_bond_site_symmetry_2
_geom_bond_publ_flag
Rh1 N1 1.986(3) . ?
Rh1 N2 2.002(3) . ?
Rh1 C18 2.198(4) . ?
Rh1 C17 2.254(4) . ?
Rh1 C15 2.294(4) . ?
Rh1 C16 2.306(4) . ?
Rh1 C19 2.328(4) . ?
Rh1 C20 2.355(4) . ?
O1 C15 1.341(4) . ?
O1 B1 1.505(5) . ?
O2 C20 1.329(4) . ?
O2 B1 1.507(5) . ?
O3 C21 1.365(5) . ?
O3 B1 1.478(5) . ?
O4 C26 1.362(4) . ?
O4 B1 1.463(5) . ?
N1 C1 1.317(5) . ?
N1 C7 1.437(5) . ?
N2 C6 1.360(5) . ?
N2 C2 1.361(5) . ?
C1 C2 1.429(5) . ?
C1 H1 0.9500 . ?
C2 C3 1.407(5) . ?
C3 C4 1.370(6) . ?
C3 H3 0.9500 . ?
C4 C5 1.395(6) . ?
C4 H4 0.9500 . ?
C5 C6 1.374(5) . ?
C5 H5 0.9500 . ?
C6 H6 0.9500 . ?
C7 C12 1.397(5) . ?
C7 C8 1.404(5) . ?
C8 C9 1.392(6) . ?
C8 C13 1.504(5) . ?
C9 C10 1.383(6) . ?
C9 H9 0.9500 . ?
C10 C11 1.375(6) . ?
C10 H10 0.9500 . ?
C11 C12 1.383(6) . ?
C11 H11 0.9500 . ?
C12 C14 1.502(6) . ?
C13 H13A 0.9800 . ?
C13 H13B 0.9800 . ?
C13 H13C 0.9800 . ?
C14 H14A 0.9800 . ?
C14 H14B 0.9800 . ?
C14 H14C 0.9800 . ?
C15 C16 1.405(5) . ?
C15 C20 1.429(5) . ?
C16 C17 1.412(6) . ?
C16 H16 1.0000 . ?
C17 C18 1.408(6) . ?
C17 H17 1.0000 . ?
C18 C19 1.425(5) . ?
C18 H18 1.0000 . ?
C19 C20 1.395(5) . ?
C19 H19 1.0000 . ?
C21 C22 1.381(5) . ?
C21 C26 1.399(5) . ?
C22 C23 1.390(6) . ?
C22 H22 0.9500 . ?
C23 C24 1.379(6) . ?
C23 H23 0.9500 . ?
C24 C25 1.397(6) . ?
C24 H24 0.9500 . ?
C25 C26 1.375(5) . ?
C25 H25 0.9500 . ?
